data_7708295
loop_
_publ_author_name
'Koroteev, Pavel Sergeevich'
'Dobrohotova, Zhanna'
'Ilyukhin, Andrey'
'Belova, Ekaterina V.'
'Yaprynsev, Alexey D.'
'Rouzi\`eres, Mathieu'
'Clerac, Rodolphe'
'Efimov, N. N.'

_publ_section_title
;
 Tetranuclear Cr-Ln ferrocenecarboxylate complexes with defect-dicubane
 structure: synthesis, magnetism, and thermolysis
;
_journal_name_full 'Dalton Transactions'
_journal_paper_doi 10.1039/D1DT02562G
_journal_year 2021
_chemical_formula_moiety 'C56 H64 Cr2 Er2 Fe4 N4 O22, 2(C7 H8), 2(C4 H8 O)'
_chemical_formula_sum 'C78 H96 Cr2 Er2 Fe4 N4 O24'
_chemical_formula_weight 2135.5
_space_group_IT_number 14
_space_group_name_Hall '-P 2yn'
_space_group_name_H-M_alt 'P 1 21/n 1'
_symmetry_cell_setting monoclinic
_symmetry_Int_Tables_number 14
_symmetry_space_group_name_Hall '-P 2yn'
_symmetry_space_group_name_H-M 'P 1 21/n 1'
_atom_sites_solution_hydrogens mixed
_audit_conform_dict_location ftp://ftp.iucr.org/pub/cif_core.dic
_audit_conform_dict_name cif_core.dic
_audit_conform_dict_version 2.4.3
_audit_creation_date 2017-05-17T22:23:03-00:00
_audit_creation_method 'WinGX routine CIF_UPDATE'
_audit_update_record
;
2021-03-28 deposited with the CCDC.	2021-09-14 downloaded from the CCDC.
;
_cell_angle_alpha 90
_cell_angle_beta 99.7280(10)
_cell_angle_gamma 90
_cell_formula_units_Z 2
_cell_length_a 14.9585(4)
_cell_length_b 17.2006(5)
_cell_length_c 15.6650(5)
_cell_measurement_reflns_used 9919
_cell_measurement_temperature 150(2)
_cell_measurement_theta_max 28.25
_cell_measurement_theta_min 2.64
_cell_volume 3972.6(2)
_computing_cell_refinement 'Bruker SAINT'
_computing_data_collection 'Bruker APEX2'
_computing_data_reduction 'Bruker SAINT'
_computing_molecular_graphics 'Bruker SHELXTL'
_computing_publication_material 'Bruker SHELXTL'
_computing_structure_refinement 'SHELXL-2016/6 (Sheldrick, 2016)'
_computing_structure_solution 'SHELXS-2016 (Sheldrick, 2015)'
_diffrn_ambient_temperature 150(2)
_diffrn_measured_fraction_theta_full 0.999
_diffrn_measured_fraction_theta_max 0.998
_diffrn_measurement_device_type 'Bruker APEX-II CCD'
_diffrn_measurement_method '\f and \w scans'
_diffrn_radiation_monochromator graphite
_diffrn_radiation_type MoK\a
_diffrn_radiation_wavelength 0.71073
_diffrn_reflns_av_R_equivalents 0.0487
_diffrn_reflns_av_unetI/netI 0.0423
_diffrn_reflns_Laue_measured_fraction_full 0.999
_diffrn_reflns_Laue_measured_fraction_max 0.998
_diffrn_reflns_limit_h_max 20
_diffrn_reflns_limit_h_min -21
_diffrn_reflns_limit_k_max 23
_diffrn_reflns_limit_k_min -24
_diffrn_reflns_limit_l_max 22
_diffrn_reflns_limit_l_min -21
_diffrn_reflns_number 54182
_diffrn_reflns_point_group_measured_fraction_full 0.999
_diffrn_reflns_point_group_measured_fraction_max 0.998
_diffrn_reflns_theta_full 25.242
_diffrn_reflns_theta_max 30.046
_diffrn_reflns_theta_min 2.106
_diffrn_standards_number 0
_exptl_absorpt_coefficient_mu 3.138
_exptl_absorpt_correction_T_max 0.746
_exptl_absorpt_correction_T_min 0.607
_exptl_absorpt_correction_type multi-scan
_exptl_absorpt_process_details 'SADABS (Sheldrick, 2003)'
_exptl_crystal_colour brown
_exptl_crystal_density_diffrn 1.785
_exptl_crystal_description block
_exptl_crystal_F_000 2144
_exptl_crystal_preparation 'Magnetic properties'
_exptl_crystal_size_max 0.2
_exptl_crystal_size_mid 0.2
_exptl_crystal_size_min 0.2
_refine_diff_density_max 1.302
_refine_diff_density_min -0.69
_refine_diff_density_rms 0.116
_refine_ls_extinction_method none
_refine_ls_goodness_of_fit_ref 0.923
_refine_ls_hydrogen_treatment constr
_refine_ls_matrix_type full
_refine_ls_number_parameters 595
_refine_ls_number_reflns 11600
_refine_ls_number_restraints 0
_refine_ls_restrained_S_all 0.923
_refine_ls_R_factor_all 0.0518
_refine_ls_R_factor_gt 0.0309
_refine_ls_shift/su_max 0.002
_refine_ls_shift/su_mean 0
_refine_ls_structure_factor_coef Fsqd
_refine_ls_weighting_details 'w=1/[\s^2^(Fo^2^)+(0.0500P)^2^+2.5000P] where P=(Fo^2^+2Fc^2^)/3'
_refine_ls_weighting_scheme calc
_refine_ls_wR_factor_gt 0.0722
_refine_ls_wR_factor_ref 0.0842
_reflns_Friedel_coverage 0
_reflns_number_gt 8876
_reflns_number_total 11600
_reflns_threshold_expression 'I > 2\s(I)'
_cod_data_source_file d1dt02562g2.cif
_cod_data_source_block 4
_cod_original_sg_symbol_H-M 'P 21/n'
_cod_database_code 7708295

loop_
_symmetry_equiv_pos_as_xyz
'x, y, z'
'-x+1/2, y+1/2, -z+1/2'
'-x, -y, -z'
'x-1/2, -y-1/2, z-1/2'

loop_
_atom_site_label
_atom_site_type_symbol
_atom_site_fract_x
_atom_site_fract_y
_atom_site_fract_z
_atom_site_U_iso_or_equiv
_atom_site_adp_type
_atom_site_occupancy
_atom_site_site_symmetry_order
_atom_site_calc_flag
_atom_site_refinement_flags_posn
_atom_site_refinement_flags_adp
_atom_site_refinement_flags_occupancy
_atom_site_disorder_assembly
_atom_site_disorder_group
Er1 Er 0.54604(2) 0.60844(2) 0.50899(2) 0.01829(4) Uani 1 1 d . . . . .
Fe1 Fe 0.09269(8) 0.29994(7) 0.48830(7) 0.0239(2) Uani 0.55 1 d . . P A 1
O1 O 0.2400(4) 0.4895(3) 0.4891(4) 0.0208(11) Uani 0.55 1 d . . P A 1
O2 O 0.3205(6) 0.3844(5) 0.5470(6) 0.0260(16) Uani 0.55 1 d . . P A 1
C1 C 0.2479(5) 0.4217(4) 0.5269(6) 0.0191(15) Uani 0.55 1 d . . P A 1
C2 C 0.1632(4) 0.3909(3) 0.5492(4) 0.0197(11) Uani 0.55 1 d . . P A 1
C3 C 0.0738(4) 0.4159(4) 0.5108(5) 0.0257(12) Uani 0.55 1 d . . P A 1
H3A H 0.05913 0.455521 0.468549 0.031 Uiso 0.55 1 calc R U P A 1
C4 C 0.0105(4) 0.3690(4) 0.5489(5) 0.0290(13) Uani 0.55 1 d . . P A 1
H4A H -0.053795 0.372306 0.535788 0.035 Uiso 0.55 1 calc R U P A 1
C5 C 0.0608(5) 0.3174(4) 0.6089(5) 0.0334(14) Uani 0.55 1 d . . P A 1
H5A H 0.036003 0.280006 0.642934 0.04 Uiso 0.55 1 calc R U P A 1
C6 C 0.1547(4) 0.3307(4) 0.6097(4) 0.0243(11) Uani 0.55 1 d . . P A 1
H6A H 0.203321 0.30413 0.644556 0.029 Uiso 0.55 1 calc R U P A 1
C7 C 0.1663(4) 0.2557(4) 0.4000(5) 0.0286(14) Uani 0.55 1 d . . P A 1
H7A H 0.225536 0.271269 0.393104 0.034 Uiso 0.55 1 calc R U P A 1
C8 C 0.1443(6) 0.1970(4) 0.4558(6) 0.0383(18) Uani 0.55 1 d . . P A 1
H8A H 0.186558 0.166374 0.493794 0.046 Uiso 0.55 1 calc R U P A 1
C9 C 0.0496(6) 0.1915(4) 0.4458(6) 0.0387(18) Uani 0.55 1 d . . P A 1
H9A H 0.016577 0.156355 0.475367 0.046 Uiso 0.55 1 calc R U P A 1
C10 C 0.0125(5) 0.2464(5) 0.3850(5) 0.0359(16) Uani 0.55 1 d . . P A 1
H10A H -0.050357 0.255286 0.365732 0.043 Uiso 0.55 1 calc R U P A 1
C11 C 0.0845(5) 0.2867(4) 0.3567(5) 0.0340(15) Uani 0.55 1 d . . P A 1
H11A H 0.078459 0.327733 0.315446 0.041 Uiso 0.55 1 calc R U P A 1
Fe1B Fe 0.08045(9) 0.31209(8) 0.45174(9) 0.0222(3) Uani 0.45 1 d . . P A 2
O1B O 0.2376(6) 0.4968(5) 0.4646(4) 0.0194(19) Uiso 0.45 1 d . . P A 2
O2B O 0.3092(8) 0.3929(6) 0.5328(7) 0.0145(19) Uiso 0.45 1 d . . P A 2
C1B C 0.2399(7) 0.4333(7) 0.5054(6) 0.017(3) Uiso 0.45 1 d . . P A 2
C2B C 0.1469(6) 0.4026(5) 0.5184(5) 0.0192(19) Uiso 0.45 1 d . . P A 2
C3B C 0.0615(5) 0.4279(5) 0.4713(5) 0.0244(17) Uiso 0.45 1 d . . P A 2
H3BA H 0.052126 0.466617 0.427426 0.029 Uiso 0.45 1 calc R U P A 2
C4B C -0.0066(6) 0.3841(5) 0.5028(6) 0.0278(16) Uiso 0.45 1 d . . P A 2
H4BA H -0.070124 0.389063 0.484076 0.033 Uiso 0.45 1 calc R U P A 2
C5B C 0.0360(6) 0.3320(6) 0.5667(6) 0.0262(16) Uiso 0.45 1 d . . P A 2
H5BA H 0.005923 0.296181 0.598315 0.031 Uiso 0.45 1 calc R U P A 2
C6B C 0.1319(6) 0.3421(5) 0.5758(6) 0.0258(19) Uiso 0.45 1 d . . P A 2
H6BA H 0.17697 0.313701 0.613127 0.031 Uiso 0.45 1 calc R U P A 2
C7B C 0.1595(7) 0.2714(6) 0.3677(6) 0.032(2) Uiso 0.45 1 d . . P A 2
H7BA H 0.218046 0.290232 0.362505 0.039 Uiso 0.45 1 calc R U P A 2
C8B C 0.1414(8) 0.2111(7) 0.4238(7) 0.036(3) Uiso 0.45 1 d . . P A 2
H8BA H 0.184998 0.182262 0.462325 0.044 Uiso 0.45 1 calc R U P A 2
C9B C 0.0443(8) 0.2017(7) 0.4113(7) 0.036(3) Uiso 0.45 1 d . . P A 2
H9BA H 0.011988 0.165404 0.440212 0.044 Uiso 0.45 1 calc R U P A 2
C10B C 0.0058(7) 0.2566(6) 0.3479(6) 0.033(2) Uiso 0.45 1 d . . P A 2
H10B H -0.057082 0.263577 0.327049 0.04 Uiso 0.45 1 calc R U P A 2
C11B C 0.0771(6) 0.2992(6) 0.3209(6) 0.031(2) Uiso 0.45 1 d . . P A 2
H11B H 0.070453 0.339409 0.27874 0.037 Uiso 0.45 1 calc R U P A 2
Fe2 Fe 0.29168(3) 0.86050(3) 0.53214(3) 0.02996(11) Uani 1 1 d . . . . .
Cr1 Cr 0.33884(3) 0.54986(3) 0.43694(3) 0.02392(11) Uani 1 1 d . . . . .
O3 O 0.43763(14) 0.68017(12) 0.56514(14) 0.0268(5) Uani 1 1 d . . . . .
O4 O 0.30031(15) 0.64387(13) 0.49424(17) 0.0332(5) Uani 1 1 d . . . . .
O5 O 0.43517(16) 0.60746(12) 0.39411(14) 0.0283(5) Uani 1 1 d . . . . .
O6 O 0.36885(14) 0.45400(12) 0.38020(13) 0.0229(4) Uani 1 1 d . . . . .
O7 O 0.1121(4) 0.7149(3) 0.2583(4) 0.0426(13) Uani 0.55 1 d . . P A 1
H1 H 0.114567 0.735622 0.205969 0.051 Uiso 0.55 1 d R U P A 1
O7B O 0.1137(5) 0.7423(4) 0.2792(5) 0.0343(17) Uiso 0.45 1 d . . P A 2
H1B H 0.116026 0.754038 0.223651 0.041 Uiso 0.45 1 d R U P A 2
O8 O 0.61840(15) 0.71735(12) 0.59415(15) 0.0279(5) Uani 1 1 d . . . . .
O9 O 0.55765(16) 0.74301(13) 0.46173(16) 0.0326(5) Uani 1 1 d . . . . .
O10 O 0.6115(2) 0.83739(15) 0.5488(2) 0.0602(9) Uani 1 1 d . . . . .
O11 O 0.43132(13) 0.52028(11) 0.53572(13) 0.0197(4) Uani 1 1 d . . . . .
H2 H 0.414732 0.524828 0.588084 0.024 Uiso 1 1 d R U . . .
N1 N 0.2558(4) 0.5773(3) 0.3243(4) 0.0214(11) Uani 0.55 1 d . . P A 1
N1B N 0.2735(5) 0.5721(5) 0.3008(5) 0.0218(18) Uiso 0.45 1 d . . P A 2
N2 N 0.5957(2) 0.76816(16) 0.5348(2) 0.0354(7) Uani 1 1 d . . . . .
C12 C 0.3535(2) 0.68822(18) 0.5456(2) 0.0272(7) Uani 1 1 d . . . . .
C13 C 0.3104(2) 0.75286(18) 0.5850(2) 0.0259(6) Uani 1 1 d . . . . .
C14 C 0.3575(2) 0.80991(18) 0.6428(2) 0.0255(6) Uani 1 1 d . . . . .
H14A H 0.420944 0.811228 0.663675 0.031 Uiso 1 1 calc R U . . .
C15 C 0.2929(2) 0.8637(2) 0.6631(2) 0.0306(7) Uani 1 1 d . . . . .
H15A H 0.305362 0.90772 0.699886 0.037 Uiso 1 1 calc R U . . .
C16 C 0.2064(2) 0.8407(2) 0.6193(2) 0.0351(8) Uani 1 1 d . . . . .
H16A H 0.150761 0.866504 0.621981 0.042 Uiso 1 1 calc R U . . .
C17 C 0.2166(2) 0.7727(2) 0.5706(2) 0.0346(8) Uani 1 1 d . . . . .
H17A H 0.169329 0.745363 0.534774 0.041 Uiso 1 1 calc R U . . .
C18 C 0.3428(4) 0.8587(3) 0.4190(3) 0.0569(12) Uani 1 1 d . . . . .
H18A H 0.372906 0.81631 0.39714 0.068 Uiso 1 1 calc R U . . .
C19 C 0.3840(4) 0.9182(3) 0.4731(3) 0.0545(11) Uani 1 1 d . . . . .
H19A H 0.447077 0.922875 0.494682 0.065 Uiso 1 1 calc R U . . .
C20 C 0.3162(4) 0.9698(3) 0.4900(3) 0.0633(14) Uani 1 1 d . . . . .
H20A H 0.325715 1.015474 0.524395 0.076 Uiso 1 1 calc R U . . .
C21 C 0.2321(4) 0.9422(4) 0.4474(3) 0.0771(18) Uani 1 1 d . . . . .
H21A H 0.174599 0.965452 0.448223 0.093 Uiso 1 1 calc R U . . .
C22 C 0.2488(4) 0.8731(4) 0.4030(3) 0.0699(15) Uani 1 1 d . . . . .
H22A H 0.204239 0.842027 0.368369 0.084 Uiso 1 1 calc R U . . .
C23 C 0.4032(8) 0.6349(7) 0.3128(8) 0.032(2) Uani 0.55 1 d . . P A 1
H23A H 0.419405 0.5975 0.269782 0.038 Uiso 0.55 1 calc R U P A 1
H23B H 0.433753 0.684741 0.304619 0.038 Uiso 0.55 1 calc R U P A 1
C24 C 0.3027(4) 0.6474(4) 0.2954(4) 0.0285(12) Uani 0.55 1 d . . P A 1
H24A H 0.281969 0.656188 0.232744 0.034 Uiso 0.55 1 calc R U P A 1
H24B H 0.287183 0.693941 0.327087 0.034 Uiso 0.55 1 calc R U P A 1
C25 C 0.2892(4) 0.4368(3) 0.3168(4) 0.0268(12) Uani 0.55 1 d . . P A 1
H25A H 0.238539 0.420833 0.346234 0.032 Uiso 0.55 1 calc R U P A 1
H25B H 0.302176 0.393702 0.278815 0.032 Uiso 0.55 1 calc R U P A 1
C26 C 0.2636(6) 0.5091(5) 0.2637(5) 0.0274(16) Uani 0.55 1 d . . P A 1
H26A H 0.205024 0.501026 0.224665 0.033 Uiso 0.55 1 calc R U P A 1
H26B H 0.310411 0.52048 0.227618 0.033 Uiso 0.55 1 calc R U P A 1
C27 C 0.1010(4) 0.6332(4) 0.2553(4) 0.0327(14) Uani 0.55 1 d . . P A 1
H27A H 0.11797 0.612792 0.201199 0.039 Uiso 0.55 1 calc R U P A 1
H27B H 0.036522 0.620188 0.255353 0.039 Uiso 0.55 1 calc R U P A 1
C28 C 0.1606(4) 0.5950(4) 0.3339(4) 0.0294(13) Uani 0.55 1 d . . P A 1
H28A H 0.162 0.629701 0.384546 0.035 Uiso 0.55 1 calc R U P A 1
H28B H 0.131212 0.545848 0.347065 0.035 Uiso 0.55 1 calc R U P A 1
C29 C 0.5846(6) 0.9475(5) 0.2784(5) 0.0406(17) Uiso 0.55 1 d . . P B 1
C30 C 0.5845(7) 0.8895(5) 0.3118(6) 0.047(2) Uiso 0.55 1 d . . P B 1
H30A H 0.530587 0.872691 0.33074 0.057 Uiso 0.55 1 calc R U P B 1
C31 C 0.6716(5) 0.8347(5) 0.3284(5) 0.0472(17) Uiso 0.55 1 d . . P B 1
H31A H 0.688256 0.802394 0.377736 0.057 Uiso 0.55 1 calc R U P B 1
C32 C 0.7190(5) 0.8409(5) 0.2608(5) 0.0465(17) Uiso 0.55 1 d . . P B 1
H32A H 0.765049 0.804446 0.254428 0.056 Uiso 0.55 1 calc R U P B 1
C33 C 0.6987(6) 0.9009(5) 0.2024(6) 0.0425(19) Uiso 0.55 1 d . . P B 1
H33A H 0.732227 0.906429 0.156379 0.051 Uiso 0.55 1 calc R U P B 1
C34 C 0.6313(5) 0.9525(4) 0.2098(5) 0.0388(15) Uiso 0.55 1 d . . P B 1
H34A H 0.616316 0.991998 0.167451 0.047 Uiso 0.55 1 calc R U P B 1
C35 C 0.5131(6) 1.0056(5) 0.2922(6) 0.056(2) Uiso 0.55 1 d . . P B 1
H35A H 0.520758 1.053253 0.259823 0.084 Uiso 0.55 1 calc R U P B 1
H35B H 0.452871 0.983684 0.271653 0.084 Uiso 0.55 1 calc R U P B 1
H35C H 0.519215 1.017797 0.354014 0.084 Uiso 0.55 1 calc R U P B 1
C23B C 0.4144(10) 0.6518(7) 0.3141(10) 0.022(3) Uiso 0.45 1 d . . P A 2
H23C H 0.469816 0.659104 0.288358 0.026 Uiso 0.45 1 calc R U P A 2
H23D H 0.390199 0.703609 0.325721 0.026 Uiso 0.45 1 calc R U P A 2
C24B C 0.3431(5) 0.6055(4) 0.2519(5) 0.0263(14) Uiso 0.45 1 d . . P A 2
H24C H 0.312901 0.640156 0.205269 0.032 Uiso 0.45 1 calc R U P A 2
H24D H 0.373052 0.562996 0.224887 0.032 Uiso 0.45 1 calc R U P A 2
C25B C 0.3284(5) 0.4372(4) 0.2927(5) 0.0248(15) Uiso 0.45 1 d . . P A 2
H25C H 0.308745 0.38227 0.286928 0.03 Uiso 0.45 1 calc R U P A 2
H25D H 0.372176 0.446893 0.253 0.03 Uiso 0.45 1 calc R U P A 2
C26B C 0.2459(7) 0.4923(6) 0.2715(8) 0.023(3) Uiso 0.45 1 d . . P A 2
H26C H 0.223379 0.49231 0.208334 0.028 Uiso 0.45 1 calc R U P A 2
H26D H 0.196326 0.474049 0.301133 0.028 Uiso 0.45 1 calc R U P A 2
C27B C 0.1990(5) 0.7063(4) 0.3003(5) 0.0309(16) Uiso 0.45 1 d . . P A 2
H27C H 0.224959 0.716518 0.361646 0.037 Uiso 0.45 1 calc R U P A 2
H27D H 0.240981 0.727516 0.263587 0.037 Uiso 0.45 1 calc R U P A 2
C28B C 0.1871(5) 0.6193(4) 0.2852(5) 0.0295(15) Uiso 0.45 1 d . . P A 2
H28C H 0.146093 0.599311 0.323559 0.035 Uiso 0.45 1 calc R U P A 2
H28D H 0.156876 0.610829 0.224689 0.035 Uiso 0.45 1 calc R U P A 2
C29B C 0.5436(7) 0.9566(6) 0.2707(6) 0.044(2) Uiso 0.45 1 d . . P C 2
H29A H 0.489133 0.976204 0.286194 0.052 Uiso 0.45 1 calc R U P C 2
C30B C 0.6059(6) 0.8875(5) 0.3384(7) 0.034(2) Uiso 0.45 1 d . . P C 2
H30B H 0.610049 0.877107 0.398511 0.041 Uiso 0.45 1 calc R U P C 2
C31B C 0.6483(6) 0.8521(5) 0.2731(6) 0.0413(19) Uiso 0.45 1 d . . P C 2
C32B C 0.6729(9) 0.8816(7) 0.1969(8) 0.053(3) Uiso 0.45 1 d . . P C 2
H32B H 0.71824 0.855912 0.171564 0.063 Uiso 0.45 1 calc R U P C 2
C33B C 0.6329(6) 0.9458(5) 0.1595(6) 0.0379(18) Uiso 0.45 1 d . . P C 2
H33B H 0.648514 0.964955 0.107029 0.046 Uiso 0.45 1 calc R U P C 2
C34B C 0.5696(6) 0.9833(5) 0.1974(6) 0.0401(19) Uiso 0.45 1 d . . P C 2
H34B H 0.542888 1.029623 0.171637 0.048 Uiso 0.45 1 calc R U P C 2
C35B C 0.6901(9) 0.7780(8) 0.3140(8) 0.075(3) Uiso 0.45 1 d . . P C 2
H35D H 0.664828 0.766583 0.366455 0.112 Uiso 0.45 1 calc R U P C 2
H35E H 0.676591 0.734948 0.27292 0.112 Uiso 0.45 1 calc R U P C 2
H35F H 0.75596 0.784503 0.329266 0.112 Uiso 0.45 1 calc R U P C 2
O12 O 0.5982(4) 0.4458(3) 0.2976(4) 0.0379(14) Uiso 0.55 1 d . . P D 1
C36 C 0.5617(6) 0.3792(5) 0.2485(5) 0.0481(18) Uiso 0.55 1 d . . P D 1
H36A H 0.512956 0.354974 0.275036 0.058 Uiso 0.55 1 calc R U P D 1
H36B H 0.609639 0.340039 0.245892 0.058 Uiso 0.55 1 calc R U P D 1
C37 C 0.5216(8) 0.4113(6) 0.1525(6) 0.060(3) Uiso 0.55 1 d . . P D 1
H37A H 0.543304 0.37849 0.108215 0.072 Uiso 0.55 1 calc R U P D 1
H37B H 0.454529 0.40962 0.142499 0.072 Uiso 0.55 1 calc R U P D 1
C38 C 0.5519(7) 0.4886(6) 0.1465(6) 0.067(2) Uiso 0.55 1 d . . P D 1
H38A H 0.499444 0.523302 0.127663 0.08 Uiso 0.55 1 calc R U P D 1
H38B H 0.593055 0.491861 0.103415 0.08 Uiso 0.55 1 calc R U P D 1
C39 C 0.5990(7) 0.5124(6) 0.2306(6) 0.039(2) Uiso 0.55 1 d . . P D 1
H39A H 0.569346 0.559085 0.25005 0.047 Uiso 0.55 1 calc R U P D 1
H39B H 0.662454 0.526115 0.226571 0.047 Uiso 0.55 1 calc R U P D 1
O12B O 0.5742(5) 0.4604(4) 0.2888(4) 0.0317(15) Uiso 0.45 1 d . . P E 2
C36B C 0.5194(6) 0.4026(5) 0.2447(5) 0.0360(18) Uiso 0.45 1 d . . P E 2
H36C H 0.454713 0.417907 0.235554 0.043 Uiso 0.45 1 calc R U P E 2
H36D H 0.526928 0.352746 0.276569 0.043 Uiso 0.45 1 calc R U P E 2
C37B C 0.5559(8) 0.3964(6) 0.1543(7) 0.045(2) Uiso 0.45 1 d . . P E 2
H37C H 0.595166 0.350147 0.153207 0.054 Uiso 0.45 1 calc R U P E 2
H37D H 0.505011 0.393452 0.104989 0.054 Uiso 0.45 1 calc R U P E 2
C38B C 0.6079(8) 0.4685(7) 0.1513(7) 0.058(3) Uiso 0.45 1 d . . P E 2
H38C H 0.575111 0.504143 0.107111 0.069 Uiso 0.45 1 calc R U P E 2
H38D H 0.667894 0.456812 0.135629 0.069 Uiso 0.45 1 calc R U P E 2
C39B C 0.6200(9) 0.5069(8) 0.2417(9) 0.049(4) Uiso 0.45 1 d . . P E 2
H39C H 0.684938 0.509643 0.267874 0.059 Uiso 0.45 1 calc R U P E 2
H39D H 0.594416 0.560122 0.237799 0.059 Uiso 0.45 1 calc R U P E 2

loop_
_atom_site_aniso_label
_atom_site_aniso_U_11
_atom_site_aniso_U_22
_atom_site_aniso_U_33
_atom_site_aniso_U_23
_atom_site_aniso_U_13
_atom_site_aniso_U_12
Er1 0.01717(7) 0.01579(6) 0.02135(7) 0.00075(5) 0.00159(4) -0.00044(5)
Fe1 0.0208(5) 0.0243(5) 0.0275(6) -0.0057(5) 0.0064(5) -0.0028(4)
O1 0.021(2) 0.021(3) 0.021(3) 0.002(2) 0.005(2) 0.0008(16)
O2 0.025(4) 0.030(3) 0.023(4) 0.005(3) 0.005(3) 0.006(2)
C1 0.024(4) 0.017(3) 0.017(4) 0.002(3) 0.007(3) -0.002(2)
C2 0.016(3) 0.021(3) 0.022(3) -0.005(2) 0.001(2) 0.003(2)
C3 0.022(3) 0.022(3) 0.034(4) -0.003(3) 0.008(3) 0.005(2)
C4 0.018(3) 0.028(3) 0.044(4) -0.005(3) 0.013(3) 0.001(2)
C5 0.034(3) 0.031(3) 0.041(4) -0.007(3) 0.022(3) -0.009(3)
C6 0.027(3) 0.026(3) 0.022(3) -0.004(2) 0.009(3) -0.004(2)
C7 0.023(3) 0.033(4) 0.031(4) -0.009(3) 0.008(3) -0.005(3)
C8 0.056(5) 0.022(3) 0.035(4) -0.012(3) 0.004(4) 0.005(3)
C9 0.055(5) 0.025(3) 0.039(5) -0.015(3) 0.017(4) -0.017(3)
C10 0.023(3) 0.048(5) 0.037(4) -0.012(4) 0.007(3) -0.012(3)
C11 0.038(4) 0.034(4) 0.031(4) -0.005(3) 0.009(3) -0.002(3)
Fe1B 0.0176(5) 0.0226(6) 0.0264(7) -0.0047(6) 0.0037(6) -0.0011(4)
Fe2 0.0361(3) 0.0250(2) 0.0269(2) -0.00244(18) 0.00009(19) 0.0074(2)
Cr1 0.0180(2) 0.0169(2) 0.0340(3) -0.00357(19) -0.00366(19) 0.00129(18)
O3 0.0214(10) 0.0213(11) 0.0365(12) -0.0047(9) 0.0016(9) 0.0020(9)
O4 0.0204(11) 0.0224(11) 0.0537(16) -0.0116(10) -0.0028(10) 0.0025(9)
O5 0.0324(12) 0.0207(11) 0.0279(12) 0.0068(9) -0.0064(9) -0.0031(9)
O6 0.0263(11) 0.0191(10) 0.0208(10) -0.0013(8) -0.0029(8) -0.0005(8)
O7 0.052(3) 0.040(3) 0.031(3) 0.007(2) -0.008(2) 0.010(3)
O8 0.0238(11) 0.0207(11) 0.0375(13) -0.0003(9) 0.0005(9) -0.0013(9)
O9 0.0368(13) 0.0222(11) 0.0369(13) 0.0041(10) 0.0009(10) -0.0065(10)
O10 0.079(2) 0.0200(13) 0.074(2) -0.0021(13) -0.0099(17) -0.0115(14)
O11 0.0193(10) 0.0205(10) 0.0199(10) -0.0018(8) 0.0051(8) 0.0004(8)
N1 0.022(3) 0.022(3) 0.021(3) 0.001(2) 0.004(2) 0.002(2)
N2 0.0316(15) 0.0227(14) 0.0495(19) -0.0014(13) 0.0003(13) -0.0028(12)
C12 0.0232(15) 0.0183(14) 0.0391(18) -0.0027(12) 0.0021(13) 0.0006(12)
C13 0.0226(15) 0.0201(14) 0.0339(17) -0.0036(12) 0.0020(12) -0.0003(12)
C14 0.0231(15) 0.0242(15) 0.0287(16) -0.0023(12) 0.0031(12) -0.0002(12)
C15 0.0355(18) 0.0260(16) 0.0302(17) -0.0061(13) 0.0056(14) 0.0009(14)
C16 0.0287(17) 0.0286(17) 0.049(2) -0.0088(15) 0.0086(15) 0.0065(14)
C17 0.0245(16) 0.0287(17) 0.049(2) -0.0141(15) 0.0013(14) 0.0012(14)
C18 0.079(3) 0.059(3) 0.036(2) 0.000(2) 0.018(2) 0.009(3)
C19 0.072(3) 0.046(2) 0.050(3) 0.014(2) 0.024(2) -0.002(2)
C20 0.102(4) 0.035(2) 0.057(3) 0.017(2) 0.026(3) 0.015(3)
C21 0.096(4) 0.086(4) 0.049(3) 0.033(3) 0.012(3) 0.050(4)
C22 0.082(4) 0.093(4) 0.031(2) 0.004(2) -0.001(2) 0.018(3)
C23 0.028(4) 0.043(6) 0.025(4) 0.010(4) 0.003(3) -0.009(4)
C24 0.030(3) 0.032(3) 0.023(3) 0.013(2) 0.002(2) 0.002(2)
C25 0.026(3) 0.026(3) 0.025(3) -0.004(2) -0.005(2) -0.004(2)
C26 0.032(4) 0.037(5) 0.013(3) 0.002(3) 0.001(3) 0.001(4)
C27 0.024(3) 0.040(3) 0.031(3) 0.010(3) -0.004(2) 0.007(3)
C28 0.020(3) 0.039(3) 0.029(3) 0.007(2) 0.003(2) 0.006(2)

loop_
_atom_type_symbol
_atom_type_description
_atom_type_scat_dispersion_real
_atom_type_scat_dispersion_imag
_atom_type_scat_source
C C 0.0033 0.0016 'International Tables Vol C Tables 4.2.6.8 and 6.1.1.4'
H H 0 0 'International Tables Vol C Tables 4.2.6.8 and 6.1.1.4'
N N 0.0061 0.0033 'International Tables Vol C Tables 4.2.6.8 and 6.1.1.4'
O O 0.0106 0.006 'International Tables Vol C Tables 4.2.6.8 and 6.1.1.4'
Cr Cr 0.3209 0.6236 'International Tables Vol C Tables 4.2.6.8 and 6.1.1.4'
Fe Fe 0.3463 0.8444 'International Tables Vol C Tables 4.2.6.8 and 6.1.1.4'
Er Er -0.2586 4.9576 'International Tables Vol C Tables 4.2.6.8 and 6.1.1.4'

loop_
_geom_angle_atom_site_label_1
_geom_angle_atom_site_label_2
_geom_angle_atom_site_label_3
_geom_angle
_geom_angle_site_symmetry_1
_geom_angle_site_symmetry_3
_geom_angle_publ_flag
O5 Er1 O6 150.09(7) . 3_666 ?
O5 Er1 O2 105.4(2) . 3_666 ?
O6 Er1 O2 84.6(2) 3_666 3_666 ?
O5 Er1 O3 80.70(8) . . ?
O6 Er1 O3 107.58(8) 3_666 . ?
O2 Er1 O3 144.7(2) 3_666 . ?
O5 Er1 O11 83.00(7) . 3_666 ?
O6 Er1 O11 71.94(7) 3_666 3_666 ?
O2 Er1 O11 76.2(2) 3_666 3_666 ?
O3 Er1 O11 138.85(7) . 3_666 ?
O5 Er1 O2B 111.5(2) . 3_666 ?
O6 Er1 O2B 77.5(2) 3_666 3_666 ?
O2 Er1 O2B 7.1(4) 3_666 3_666 ?
O3 Er1 O2B 147.1(3) . 3_666 ?
O11 Er1 O2B 74.1(3) 3_666 3_666 ?
O5 Er1 O11 71.18(7) . . ?
O6 Er1 O11 83.72(7) 3_666 . ?
O2 Er1 O11 142.5(2) 3_666 . ?
O3 Er1 O11 72.65(7) . . ?
O11 Er1 O11 66.36(8) 3_666 . ?
O2B Er1 O11 139.8(3) 3_666 . ?
O5 Er1 O8 130.26(7) . . ?
O6 Er1 O8 78.68(7) 3_666 . ?
O2 Er1 O8 80.5(2) 3_666 . ?
O3 Er1 O8 70.11(7) . . ?
O11 Er1 O8 143.83(7) 3_666 . ?
O2B Er1 O8 79.4(3) 3_666 . ?
O11 Er1 O8 131.18(7) . . ?
O5 Er1 O9 81.04(8) . . ?
O6 Er1 O9 128.82(7) 3_666 . ?
O2 Er1 O9 74.1(2) 3_666 . ?
O3 Er1 O9 72.67(8) . . ?
O11 Er1 O9 140.88(8) 3_666 . ?
O2B Er1 O9 79.1(3) 3_666 . ?
O11 Er1 O9 138.31(7) . . ?
O8 Er1 O9 52.56(8) . . ?
O5 Er1 Cr1 119.45(6) . 3_666 ?
O6 Er1 Cr1 36.20(5) 3_666 3_666 ?
O2 Er1 Cr1 72.0(2) 3_666 3_666 ?
O3 Er1 Cr1 135.82(6) . 3_666 ?
O11 Er1 Cr1 36.67(5) 3_666 3_666 ?
O11 Er1 Cr1 77.69(5) . 3_666 ?
O8 Er1 Cr1 109.45(5) . 3_666 ?
O9 Er1 Cr1 143.98(6) . 3_666 ?
O5 Er1 Cr1 35.73(6) . . ?
O6 Er1 Cr1 119.97(5) 3_666 . ?
O2 Er1 Cr1 135.4(2) 3_666 . ?
O3 Er1 Cr1 67.27(5) . . ?
O11 Er1 Cr1 77.54(5) 3_666 . ?
O2B Er1 Cr1 139.4(3) 3_666 . ?
O11 Er1 Cr1 36.44(5) . . ?
O8 Er1 Cr1 136.93(5) . . ?
O9 Er1 Cr1 107.37(6) . . ?
Cr1 Er1 Cr1 105.104(11) 3_666 . ?
O5 Er1 Er1 74.57(5) . 3_666 ?
O6 Er1 Er1 75.52(5) 3_666 3_666 ?
O2 Er1 Er1 109.5(2) 3_666 3_666 ?
O3 Er1 Er1 105.64(5) . 3_666 ?
O11 Er1 Er1 33.30(5) 3_666 3_666 ?
O11 Er1 Er1 33.05(5) . 3_666 ?
O8 Er1 Er1 151.08(5) . 3_666 ?
O9 Er1 Er1 155.44(5) . 3_666 ?
Cr1 Er1 Er1 52.743(9) 3_666 3_666 ?
Cr1 Er1 Er1 52.360(9) . 3_666 ?
C8 Fe1 C2 126.8(3) . . ?
C8 Fe1 C6 109.1(3) . . ?
C2 Fe1 C6 40.9(3) . . ?
C8 Fe1 C5 121.1(3) . . ?
C2 Fe1 C5 68.7(3) . . ?
C6 Fe1 C5 40.7(2) . . ?
C8 Fe1 C9 40.2(3) . . ?
C2 Fe1 C9 164.5(3) . . ?
C6 Fe1 C9 127.5(3) . . ?
C5 Fe1 C9 108.9(3) . . ?
C8 Fe1 C3 163.6(3) . . ?
C2 Fe1 C3 41.2(2) . . ?
C6 Fe1 C3 69.0(3) . . ?
C5 Fe1 C3 68.8(3) . . ?
C9 Fe1 C3 153.6(3) . . ?
C8 Fe1 C7 40.4(3) . . ?
C2 Fe1 C7 107.9(3) . . ?
C6 Fe1 C7 120.9(3) . . ?
C5 Fe1 C7 155.6(3) . . ?
C9 Fe1 C7 67.5(3) . . ?
C3 Fe1 C7 125.5(3) . . ?
C8 Fe1 C4 154.5(3) . . ?
C2 Fe1 C4 69.0(2) . . ?
C6 Fe1 C4 68.5(3) . . ?
C5 Fe1 C4 40.3(3) . . ?
C9 Fe1 C4 119.8(3) . . ?
C3 Fe1 C4 41.3(3) . . ?
C7 Fe1 C4 163.0(3) . . ?
C8 Fe1 C11 67.3(3) . . ?
C2 Fe1 C11 119.6(3) . . ?
C6 Fe1 C11 154.6(3) . . ?
C5 Fe1 C11 163.2(3) . . ?
C9 Fe1 C11 67.1(3) . . ?
C3 Fe1 C11 107.0(3) . . ?
C7 Fe1 C11 39.8(3) . . ?
C4 Fe1 C11 126.0(3) . . ?
C8 Fe1 C10 67.0(3) . . ?
C2 Fe1 C10 154.1(3) . . ?
C6 Fe1 C10 163.8(3) . . ?
C5 Fe1 C10 126.5(3) . . ?
C9 Fe1 C10 39.5(3) . . ?
C3 Fe1 C10 119.4(3) . . ?
C7 Fe1 C10 67.2(3) . . ?
C4 Fe1 C10 107.9(3) . . ?
C11 Fe1 C10 40.2(3) . . ?
C1 O1 Cr1 127.4(5) . . ?
C1 O2 Er1 130.0(7) . 3_666 ?
O2 C1 O1 125.4(8) . . ?
O2 C1 C2 120.0(7) . . ?
O1 C1 C2 114.5(7) . . ?
C6 C2 C3 108.3(5) . . ?
C6 C2 C1 126.8(6) . . ?
C3 C2 C1 124.9(7) . . ?
C6 C2 Fe1 69.8(4) . . ?
C3 C2 Fe1 70.2(3) . . ?
C1 C2 Fe1 124.5(5) . . ?
C2 C3 C4 106.8(6) . . ?
C2 C3 Fe1 68.7(3) . . ?
C4 C3 Fe1 69.4(4) . . ?
C2 C3 H3A 126.6 . . ?
C4 C3 H3A 126.6 . . ?
Fe1 C3 H3A 126.9 . . ?
C5 C4 C3 108.1(6) . . ?
C5 C4 Fe1 69.6(4) . . ?
C3 C4 Fe1 69.3(3) . . ?
C5 C4 H4A 125.9 . . ?
C3 C4 H4A 125.9 . . ?
Fe1 C4 H4A 126.8 . . ?
C4 C5 C6 108.6(6) . . ?
C4 C5 Fe1 70.1(4) . . ?
C6 C5 Fe1 69.4(4) . . ?
C4 C5 H5A 125.7 . . ?
C6 C5 H5A 125.7 . . ?
Fe1 C5 H5A 126.4 . . ?
C5 C6 C2 108.1(6) . . ?
C5 C6 Fe1 69.9(4) . . ?
C2 C6 Fe1 69.3(4) . . ?
C5 C6 H6A 125.9 . . ?
C2 C6 H6A 125.9 . . ?
Fe1 C6 H6A 126.5 . . ?
C11 C7 C8 107.4(7) . . ?
C11 C7 Fe1 70.2(4) . . ?
C8 C7 Fe1 68.9(4) . . ?
C11 C7 H7A 126.3 . . ?
C8 C7 H7A 126.3 . . ?
Fe1 C7 H7A 126.1 . . ?
C9 C8 C7 108.3(8) . . ?
C9 C8 Fe1 70.5(4) . . ?
C7 C8 Fe1 70.7(4) . . ?
C9 C8 H8A 125.8 . . ?
C7 C8 H8A 125.8 . . ?
Fe1 C8 H8A 124.6 . . ?
C10 C9 C8 108.1(7) . . ?
C10 C9 Fe1 70.8(4) . . ?
C8 C9 Fe1 69.3(4) . . ?
C10 C9 H9A 125.9 . . ?
C8 C9 H9A 125.9 . . ?
Fe1 C9 H9A 125.6 . . ?
C9 C10 C11 108.1(7) . . ?
C9 C10 Fe1 69.7(4) . . ?
C11 C10 Fe1 69.8(4) . . ?
C9 C10 H10A 125.9 . . ?
C11 C10 H10A 125.9 . . ?
Fe1 C10 H10A 126.2 . . ?
C7 C11 C10 108.0(7) . . ?
C7 C11 Fe1 69.9(4) . . ?
C10 C11 Fe1 70.1(4) . . ?
C7 C11 H11A 126 . . ?
C10 C11 H11A 126 . . ?
Fe1 C11 H11A 125.6 . . ?
C6B Fe1B C7B 122.5(4) . . ?
C6B Fe1B C2B 40.8(3) . . ?
C7B Fe1B C2B 107.9(4) . . ?
C6B Fe1B C3B 69.4(3) . . ?
C7B Fe1B C3B 122.9(4) . . ?
C2B Fe1B C3B 41.1(3) . . ?
C6B Fe1B C8B 108.1(4) . . ?
C7B Fe1B C8B 40.6(4) . . ?
C2B Fe1B C8B 124.2(4) . . ?
C3B Fe1B C8B 160.0(4) . . ?
C6B Fe1B C9B 124.7(4) . . ?
C7B Fe1B C9B 68.5(4) . . ?
C2B Fe1B C9B 161.5(4) . . ?
C3B Fe1B C9B 156.3(4) . . ?
C8B Fe1B C9B 41.3(5) . . ?
C6B Fe1B C10B 161.1(4) . . ?
C7B Fe1B C10B 67.9(4) . . ?
C2B Fe1B C10B 156.5(4) . . ?
C3B Fe1B C10B 120.2(4) . . ?
C8B Fe1B C10B 68.7(4) . . ?
C9B Fe1B C10B 40.6(4) . . ?
C6B Fe1B C5B 40.9(3) . . ?
C7B Fe1B C5B 159.2(4) . . ?
C2B Fe1B C5B 68.0(3) . . ?
C3B Fe1B C5B 68.4(4) . . ?
C8B Fe1B C5B 123.5(4) . . ?
C9B Fe1B C5B 108.6(4) . . ?
C10B Fe1B C5B 124.2(4) . . ?
C6B Fe1B C11B 157.4(4) . . ?
C7B Fe1B C11B 40.3(4) . . ?
C2B Fe1B C11B 121.4(4) . . ?
C3B Fe1B C11B 105.9(4) . . ?
C8B Fe1B C11B 68.3(4) . . ?
C9B Fe1B C11B 68.3(4) . . ?
C10B Fe1B C11B 40.4(4) . . ?
C5B Fe1B C11B 159.6(4) . . ?
C6B Fe1B C4B 68.7(3) . . ?
C7B Fe1B C4B 159.1(4) . . ?
C2B Fe1B C4B 68.1(3) . . ?
C3B Fe1B C4B 40.6(3) . . ?
C8B Fe1B C4B 158.6(4) . . ?
C9B Fe1B C4B 121.9(4) . . ?
C10B Fe1B C4B 107.1(4) . . ?
C5B Fe1B C4B 40.3(3) . . ?
C11B Fe1B C4B 122.9(4) . . ?
C1B O1B Cr1 125.6(8) . . ?
O2B C1B O1B 126.9(11) . . ?
O2B C1B C2B 118.4(10) . . ?
O1B C1B C2B 114.7(9) . . ?
C6B C2B C3B 109.1(7) . . ?
C6B C2B C1B 125.6(8) . . ?
C3B C2B C1B 125.3(7) . . ?
C6B C2B Fe1B 69.4(5) . . ?
C3B C2B Fe1B 69.7(5) . . ?
C1B C2B Fe1B 124.8(6) . . ?
C4B C3B C2B 106.8(7) . . ?
C4B C3B Fe1B 70.2(5) . . ?
C2B C3B Fe1B 69.2(5) . . ?
C4B C3B H3BA 126.6 . . ?
C2B C3B H3BA 126.6 . . ?
Fe1B C3B H3BA 125.6 . . ?
C5B C4B C3B 108.6(7) . . ?
C5B C4B Fe1B 69.7(5) . . ?
C3B C4B Fe1B 69.3(5) . . ?
C5B C4B H4BA 125.7 . . ?
C3B C4B H4BA 125.7 . . ?
Fe1B C4B H4BA 126.9 . . ?
C4B C5B C6B 108.6(8) . . ?
C4B C5B Fe1B 70.0(5) . . ?
C6B C5B Fe1B 68.8(5) . . ?
C4B C5B H5BA 125.7 . . ?
C6B C5B H5BA 125.7 . . ?
Fe1B C5B H5BA 127 . . ?
C2B C6B C5B 106.9(8) . . ?
C2B C6B Fe1B 69.8(5) . . ?
C5B C6B Fe1B 70.3(5) . . ?
C2B C6B H6BA 126.6 . . ?
C5B C6B H6BA 126.6 . . ?
Fe1B C6B H6BA 125 . . ?
C11B C7B C8B 109.3(9) . . ?
C11B C7B Fe1B 70.5(6) . . ?
C8B C7B Fe1B 70.0(6) . . ?
C11B C7B H7BA 125.4 . . ?
C8B C7B H7BA 125.4 . . ?
Fe1B C7B H7BA 125.7 . . ?
C7B C8B C9B 107.0(10) . . ?
C7B C8B Fe1B 69.4(7) . . ?
C9B C8B Fe1B 69.4(7) . . ?
C7B C8B H8BA 126.5 . . ?
C9B C8B H8BA 126.5 . . ?
Fe1B C8B H8BA 126.2 . . ?
C10B C9B C8B 107.5(10) . . ?
C10B C9B Fe1B 69.7(6) . . ?
C8B C9B Fe1B 69.3(7) . . ?
C10B C9B H9BA 126.3 . . ?
C8B C9B H9BA 126.3 . . ?
Fe1B C9B H9BA 126.3 . . ?
C11B C10B C9B 108.4(9) . . ?
C11B C10B Fe1B 70.0(6) . . ?
C9B C10B Fe1B 69.6(6) . . ?
C11B C10B H10B 125.8 . . ?
C9B C10B H10B 125.8 . . ?
Fe1B C10B H10B 126.1 . . ?
C7B C11B C10B 107.9(9) . . ?
C7B C11B Fe1B 69.2(6) . . ?
C10B C11B Fe1B 69.6(6) . . ?
C7B C11B H11B 126.1 . . ?
C10B C11B H11B 126.1 . . ?
Fe1B C11B H11B 126.7 . . ?
C22 Fe2 C13 120.2(2) . . ?
C22 Fe2 C21 41.0(2) . . ?
C13 Fe2 C21 155.9(2) . . ?
C22 Fe2 C17 106.1(2) . . ?
C13 Fe2 C17 41.09(12) . . ?
C21 Fe2 C17 120.2(2) . . ?
C22 Fe2 C14 156.91(19) . . ?
C13 Fe2 C14 41.36(12) . . ?
C21 Fe2 C14 161.1(2) . . ?
C17 Fe2 C14 69.07(13) . . ?
C22 Fe2 C19 67.7(2) . . ?
C13 Fe2 C19 124.79(17) . . ?
C21 Fe2 C19 67.9(2) . . ?
C17 Fe2 C19 160.73(17) . . ?
C14 Fe2 C19 109.00(17) . . ?
C22 Fe2 C20 67.9(2) . . ?
C13 Fe2 C20 161.89(19) . . ?
C21 Fe2 C20 40.3(2) . . ?
C17 Fe2 C20 156.37(18) . . ?
C14 Fe2 C20 125.41(19) . . ?
C19 Fe2 C20 40.21(19) . . ?
C22 Fe2 C18 40.4(2) . . ?
C13 Fe2 C18 107.07(17) . . ?
C21 Fe2 C18 68.4(2) . . ?
C17 Fe2 C18 123.47(18) . . ?
C14 Fe2 C18 122.17(17) . . ?
C19 Fe2 C18 40.15(19) . . ?
C20 Fe2 C18 67.7(2) . . ?
C22 Fe2 C16 123.7(2) . . ?
C13 Fe2 C16 68.59(13) . . ?
C21 Fe2 C16 107.2(2) . . ?
C17 Fe2 C16 40.67(13) . . ?
C14 Fe2 C16 68.18(14) . . ?
C19 Fe2 C16 157.91(17) . . ?
C20 Fe2 C16 122.24(17) . . ?
C18 Fe2 C16 160.21(18) . . ?
C22 Fe2 C15 160.67(19) . . ?
C13 Fe2 C15 68.81(13) . . ?
C21 Fe2 C15 124.30(19) . . ?
C17 Fe2 C15 68.61(14) . . ?
C14 Fe2 C15 40.44(13) . . ?
C19 Fe2 C15 123.18(17) . . ?
C20 Fe2 C15 109.05(18) . . ?
C18 Fe2 C15 157.87(18) . . ?
C16 Fe2 C15 40.41(14) . . ?
O1B Cr1 O5 172.9(2) . . ?
O1B Cr1 O11 100.4(2) . . ?
O5 Cr1 O11 86.55(9) . . ?
O1B Cr1 O6 87.2(3) . . ?
O5 Cr1 O6 91.84(9) . . ?
O11 Cr1 O6 87.39(8) . . ?
O1B Cr1 O4 89.1(3) . . ?
O5 Cr1 O4 91.69(10) . . ?
O11 Cr1 O4 94.28(9) . . ?
O6 Cr1 O4 176.18(9) . . ?
O5 Cr1 N1 87.82(18) . . ?
O11 Cr1 N1 172.22(19) . . ?
O6 Cr1 N1 87.43(18) . . ?
O4 Cr1 N1 91.24(18) . . ?
O5 Cr1 O1 176.99(18) . . ?
O11 Cr1 O1 90.79(17) . . ?
O6 Cr1 O1 89.46(17) . . ?
O4 Cr1 O1 87.09(17) . . ?
N1 Cr1 O1 95.0(2) . . ?
O1B Cr1 N1B 93.6(3) . . ?
O5 Cr1 N1B 79.3(2) . . ?
O11 Cr1 N1B 159.9(2) . . ?
O6 Cr1 N1B 78.9(2) . . ?
O4 Cr1 N1B 100.3(2) . . ?
O5 Cr1 Er1 97.17(7) . 3_666 ?
O11 Cr1 Er1 46.06(6) . 3_666 ?
O6 Cr1 Er1 42.55(6) . 3_666 ?
O4 Cr1 Er1 138.24(8) . 3_666 ?
N1 Cr1 Er1 129.67(16) . 3_666 ?
O1 Cr1 Er1 81.96(15) . 3_666 ?
O1B Cr1 Er1 145.4(2) . . ?
O5 Cr1 Er1 41.73(6) . . ?
O11 Cr1 Er1 46.13(6) . . ?
O6 Cr1 Er1 98.00(6) . . ?
O4 Cr1 Er1 85.61(6) . . ?
N1 Cr1 Er1 129.14(16) . . ?
O1 Cr1 Er1 135.36(16) . . ?
N1B Cr1 Er1 121.0(2) . . ?
Er1 Cr1 Er1 74.896(11) 3_666 . ?
O5 Cr1 Cr1 66.87(6) . 3_666 ?
O11 Cr1 Cr1 29.14(6) . 3_666 ?
O6 Cr1 Cr1 67.98(6) . 3_666 ?
O4 Cr1 Cr1 114.85(7) . 3_666 ?
N1 Cr1 Cr1 143.09(17) . 3_666 ?
O1 Cr1 Cr1 111.19(16) . 3_666 ?
Er1 Cr1 Cr1 37.560(7) 3_666 3_666 ?
Er1 Cr1 Cr1 37.336(7) . 3_666 ?
C12 O3 Er1 134.7(2) . . ?
C12 O4 Cr1 124.9(2) . . ?
C23 O5 Cr1 109.4(5) . . ?
C23B O5 Cr1 119.8(6) . . ?
C23 O5 Er1 147.6(5) . . ?
C23B O5 Er1 135.4(5) . . ?
Cr1 O5 Er1 102.54(9) . . ?
C25B O6 Cr1 120.8(3) . . ?
C25 O6 Cr1 105.0(3) . . ?
C25 O6 Er1 136.6(3) . 3_666 ?
Cr1 O6 Er1 101.26(8) . 3_666 ?
C27 O7 H1 112.8 . . ?
C27B O7B H1B 98.2 . . ?
N2 O8 Er1 95.04(17) . . ?
N2 O9 Er1 95.39(18) . . ?
Cr1 O11 Er1 97.27(8) . 3_666 ?
Cr1 O11 Er1 97.43(8) . . ?
Er1 O11 Er1 113.65(8) 3_666 . ?
Cr1 O11 H2 115.5 . . ?
Er1 O11 H2 115.3 3_666 . ?
Er1 O11 H2 115 . . ?
C28 N1 C24 111.8(5) . . ?
C28 N1 C26 113.3(5) . . ?
C24 N1 C26 109.9(6) . . ?
C28 N1 Cr1 114.4(4) . . ?
C24 N1 Cr1 101.5(3) . . ?
C26 N1 Cr1 105.1(4) . . ?
C26B N1B C24B 112.0(7) . . ?
C26B N1B C28B 105.2(7) . . ?
C24B N1B C28B 111.0(6) . . ?
C26B N1B Cr1 101.1(6) . . ?
C24B N1B Cr1 108.9(5) . . ?
C28B N1B Cr1 118.3(5) . . ?
O10 N2 O9 122.5(3) . . ?
O10 N2 O8 120.9(3) . . ?
O9 N2 O8 116.6(3) . . ?
O3 C12 O4 125.4(3) . . ?
O3 C12 C13 118.3(3) . . ?
O4 C12 C13 116.3(3) . . ?
C17 C13 C14 107.5(3) . . ?
C17 C13 C12 127.1(3) . . ?
C14 C13 C12 125.3(3) . . ?
C17 C13 Fe2 69.6(2) . . ?
C14 C13 Fe2 69.70(18) . . ?
C12 C13 Fe2 123.9(2) . . ?
C15 C14 C13 108.0(3) . . ?
C15 C14 Fe2 70.21(19) . . ?
C13 C14 Fe2 68.95(18) . . ?
C15 C14 H14A 126 . . ?
C13 C14 H14A 126 . . ?
Fe2 C14 H14A 126.4 . . ?
C14 C15 C16 108.2(3) . . ?
C14 C15 Fe2 69.35(19) . . ?
C16 C15 Fe2 69.7(2) . . ?
C14 C15 H15A 125.9 . . ?
C16 C15 H15A 125.9 . . ?
Fe2 C15 H15A 126.6 . . ?
C15 C16 C17 108.6(3) . . ?
C15 C16 Fe2 69.9(2) . . ?
C17 C16 Fe2 69.1(2) . . ?
C15 C16 H16A 125.7 . . ?
C17 C16 H16A 125.7 . . ?
Fe2 C16 H16A 126.9 . . ?
C16 C17 C13 107.8(3) . . ?
C16 C17 Fe2 70.3(2) . . ?
C13 C17 Fe2 69.30(19) . . ?
C16 C17 H17A 126.1 . . ?
C13 C17 H17A 126.1 . . ?
Fe2 C17 H17A 125.9 . . ?
C19 C18 C22 107.6(5) . . ?
C19 C18 Fe2 69.9(2) . . ?
C22 C18 Fe2 69.1(3) . . ?
C19 C18 H18A 126.2 . . ?
C22 C18 H18A 126.2 . . ?
Fe2 C18 H18A 126.4 . . ?
C18 C19 C20 108.5(5) . . ?
C18 C19 Fe2 70.0(3) . . ?
C20 C19 Fe2 69.9(3) . . ?
C18 C19 H19A 125.8 . . ?
C20 C19 H19A 125.8 . . ?
Fe2 C19 H19A 125.9 . . ?
C21 C20 C19 108.4(5) . . ?
C21 C20 Fe2 69.4(3) . . ?
C19 C20 Fe2 69.9(3) . . ?
C21 C20 H20A 125.8 . . ?
C19 C20 H20A 125.8 . . ?
Fe2 C20 H20A 126.5 . . ?
C20 C21 C22 107.3(5) . . ?
C20 C21 Fe2 70.4(3) . . ?
C22 C21 Fe2 69.4(3) . . ?
C20 C21 H21A 126.4 . . ?
C22 C21 H21A 126.4 . . ?
Fe2 C21 H21A 125.5 . . ?
C18 C22 C21 108.3(5) . . ?
C18 C22 Fe2 70.5(3) . . ?
C21 C22 Fe2 69.7(3) . . ?
C18 C22 H22A 125.9 . . ?
C21 C22 H22A 125.9 . . ?
Fe2 C22 H22A 125.6 . . ?
O5 C23 C24 113.6(8) . . ?
O5 C23 H23A 108.8 . . ?
C24 C23 H23A 108.8 . . ?
O5 C23 H23B 108.8 . . ?
C24 C23 H23B 108.8 . . ?
H23A C23 H23B 107.7 . . ?
C23 C24 N1 109.6(6) . . ?
C23 C24 H24A 109.7 . . ?
N1 C24 H24A 109.7 . . ?
C23 C24 H24B 109.7 . . ?
N1 C24 H24B 109.7 . . ?
H24A C24 H24B 108.2 . . ?
O6 C25 C26 108.2(5) . . ?
O6 C25 H25A 110.1 . . ?
C26 C25 H25A 110.1 . . ?
O6 C25 H25B 110.1 . . ?
C26 C25 H25B 110.1 . . ?
H25A C25 H25B 108.4 . . ?
C25 C26 N1 109.2(5) . . ?
C25 C26 H26A 109.8 . . ?
N1 C26 H26A 109.8 . . ?
C25 C26 H26B 109.8 . . ?
N1 C26 H26B 109.8 . . ?
H26A C26 H26B 108.3 . . ?
O7 C27 C28 110.4(5) . . ?
O7 C27 H27A 109.6 . . ?
C28 C27 H27A 109.6 . . ?
O7 C27 H27B 109.6 . . ?
C28 C27 H27B 109.6 . . ?
H27A C27 H27B 108.1 . . ?
N1 C28 C27 116.1(5) . . ?
N1 C28 H28A 108.3 . . ?
C27 C28 H28A 108.3 . . ?
N1 C28 H28B 108.3 . . ?
C27 C28 H28B 108.3 . . ?
H28A C28 H28B 107.4 . . ?
C30 C29 C34 117.2(9) . . ?
C30 C29 C35 117.7(9) . . ?
C34 C29 C35 122.4(7) . . ?
C29 C30 C31 122.3(9) . . ?
C29 C30 H30A 118.8 . . ?
C31 C30 H30A 118.8 . . ?
C32 C31 C30 110.0(7) . . ?
C32 C31 H31A 125 . . ?
C30 C31 H31A 125 . . ?
C31 C32 C33 119.1(8) . . ?
C31 C32 H32A 120.5 . . ?
C33 C32 H32A 120.5 . . ?
C34 C33 C32 120.9(8) . . ?
C34 C33 H33A 119.5 . . ?
C32 C33 H33A 119.5 . . ?
C33 C34 C29 120.4(7) . . ?
C33 C34 H34A 119.8 . . ?
C29 C34 H34A 119.8 . . ?
C29 C35 H35A 109.5 . . ?
C29 C35 H35B 109.5 . . ?
H35A C35 H35B 109.5 . . ?
C29 C35 H35C 109.5 . . ?
H35A C35 H35C 109.5 . . ?
H35B C35 H35C 109.5 . . ?
O5 C23B C24B 107.4(8) . . ?
O5 C23B H23C 110.2 . . ?
C24B C23B H23C 110.2 . . ?
O5 C23B H23D 110.2 . . ?
C24B C23B H23D 110.2 . . ?
H23C C23B H23D 108.5 . . ?
N1B C24B C23B 109.8(8) . . ?
N1B C24B H24C 109.7 . . ?
C23B C24B H24C 109.7 . . ?
N1B C24B H24D 109.7 . . ?
C23B C24B H24D 109.7 . . ?
H24C C24B H24D 108.2 . . ?
O6 C25B C26B 106.0(7) . . ?
O6 C25B H25C 110.5 . . ?
C26B C25B H25C 110.5 . . ?
O6 C25B H25D 110.5 . . ?
C26B C25B H25D 110.5 . . ?
H25C C25B H25D 108.7 . . ?
N1B C26B C25B 109.3(8) . . ?
N1B C26B H26C 109.8 . . ?
C25B C26B H26C 109.8 . . ?
N1B C26B H26D 109.8 . . ?
C25B C26B H26D 109.8 . . ?
H26C C26B H26D 108.3 . . ?
O7B C27B C28B 108.6(6) . . ?
O7B C27B H27C 110 . . ?
C28B C27B H27C 110 . . ?
O7B C27B H27D 110 . . ?
C28B C27B H27D 110 . . ?
H27C C27B H27D 108.3 . . ?
N1B C28B C27B 115.5(6) . . ?
N1B C28B H28C 108.4 . . ?
C27B C28B H28C 108.4 . . ?
N1B C28B H28D 108.4 . . ?
C27B C28B H28D 108.4 . . ?
H28C C28B H28D 107.5 . . ?
C34B C29B C30B 122.9(9) . . ?
C34B C29B H29A 118.5 . . ?
C30B C29B H29A 118.5 . . ?
C31B C30B C29B 96.4(8) . . ?
C31B C30B H30B 131.8 . . ?
C29B C30B H30B 131.8 . . ?
C32B C31B C30B 131.9(9) . . ?
C32B C31B C35B 121.1(10) . . ?
C30B C31B C35B 104.9(9) . . ?
C33B C32B C31B 120.5(11) . . ?
C33B C32B H32B 119.8 . . ?
C31B C32B H32B 119.8 . . ?
C32B C33B C34B 119.4(10) . . ?
C32B C33B H33B 120.3 . . ?
C34B C33B H33B 120.3 . . ?
C29B C34B C33B 122.0(9) . . ?
C29B C34B H34B 119 . . ?
C33B C34B H34B 119 . . ?
C31B C35B H35D 109.5 . . ?
C31B C35B H35E 109.5 . . ?
H35D C35B H35E 109.5 . . ?
C31B C35B H35F 109.5 . . ?
H35D C35B H35F 109.5 . . ?
H35E C35B H35F 109.5 . . ?
C36 O12 C39 105.8(6) . . ?
O12 C36 C37 105.9(7) . . ?
O12 C36 H36A 110.6 . . ?
C37 C36 H36A 110.6 . . ?
O12 C36 H36B 110.6 . . ?
C37 C36 H36B 110.6 . . ?
H36A C36 H36B 108.7 . . ?
C38 C37 C36 108.1(8) . . ?
C38 C37 H37A 110.1 . . ?
C36 C37 H37A 110.1 . . ?
C38 C37 H37B 110.1 . . ?
C36 C37 H37B 110.1 . . ?
H37A C37 H37B 108.4 . . ?
C37 C38 C39 108.6(9) . . ?
C37 C38 H38A 110 . . ?
C39 C38 H38A 110 . . ?
C37 C38 H38B 110 . . ?
C39 C38 H38B 110 . . ?
H38A C38 H38B 108.3 . . ?
C38 C39 O12 110.4(8) . . ?
C38 C39 H39A 109.6 . . ?
O12 C39 H39A 109.6 . . ?
C38 C39 H39B 109.6 . . ?
O12 C39 H39B 109.6 . . ?
H39A C39 H39B 108.1 . . ?
C39B O12B C36B 117.5(8) . . ?
O12B C36B C37B 103.1(7) . . ?
O12B C36B H36C 111.1 . . ?
C37B C36B H36C 111.1 . . ?
O12B C36B H36D 111.1 . . ?
C37B C36B H36D 111.1 . . ?
H36C C36B H36D 109.1 . . ?
C38B C37B C36B 103.4(8) . . ?
C38B C37B H37C 111.1 . . ?
C36B C37B H37C 111.1 . . ?
C38B C37B H37D 111.1 . . ?
C36B C37B H37D 111.1 . . ?
H37C C37B H37D 109 . . ?
C37B C38B C39B 108.2(9) . . ?
C37B C38B H38C 110.1 . . ?
C39B C38B H38C 110.1 . . ?
C37B C38B H38D 110.1 . . ?
C39B C38B H38D 110.1 . . ?
H38C C38B H38D 108.4 . . ?
O12B C39B C38B 104.8(10) . . ?
O12B C39B H39C 110.8 . . ?
C38B C39B H39C 110.8 . . ?
O12B C39B H39D 110.8 . . ?
C38B C39B H39D 110.8 . . ?
H39C C39B H39D 108.9 . . ?

loop_
_geom_bond_atom_site_label_1
_geom_bond_atom_site_label_2
_geom_bond_distance
_geom_bond_site_symmetry_2
_geom_bond_publ_flag
Er1 O5 2.232(2) . ?
Er1 O6 2.245(2) 3_666 ?
Er1 O2 2.316(10) 3_666 ?
Er1 O3 2.325(2) . ?
Er1 O11 2.364(2) 3_666 ?
Er1 O2B 2.367(13) 3_666 ?
Er1 O11 2.380(2) . ?
Er1 O8 2.444(2) . ?
Er1 O9 2.445(2) . ?
Er1 Cr1 3.2564(5) 3_666 ?
Er1 Cr1 3.2731(5) . ?
Er1 Er1 3.9703(3) 3_666 ?
Fe1 C8 2.031(7) . ?
Fe1 C2 2.033(6) . ?
Fe1 C6 2.040(7) . ?
Fe1 C5 2.047(7) . ?
Fe1 C9 2.048(7) . ?
Fe1 C3 2.053(6) . ?
Fe1 C7 2.054(7) . ?
Fe1 C4 2.054(6) . ?
Fe1 C11 2.058(8) . ?
Fe1 C10 2.062(7) . ?
O1 C1 1.304(9) . ?
O1 Cr1 2.084(6) . ?
O2 C1 1.254(12) . ?
C1 C2 1.468(9) . ?
C2 C6 1.423(9) . ?
C2 C3 1.436(9) . ?
C3 C4 1.448(9) . ?
C3 H3A 0.95 . ?
C4 C5 1.414(10) . ?
C4 H4A 0.95 . ?
C5 C6 1.421(9) . ?
C5 H5A 0.95 . ?
C6 H6A 0.95 . ?
C7 C11 1.401(10) . ?
C7 C8 1.410(11) . ?
C7 H7A 0.95 . ?
C8 C9 1.402(12) . ?
C8 H8A 0.95 . ?
C9 C10 1.388(13) . ?
C9 H9A 0.95 . ?
C10 C11 1.414(10) . ?
C10 H10A 0.95 . ?
C11 H11A 0.95 . ?
Fe1B C6B 2.032(9) . ?
Fe1B C7B 2.036(11) . ?
Fe1B C2B 2.037(8) . ?
Fe1B C3B 2.043(8) . ?
Fe1B C8B 2.044(12) . ?
Fe1B C9B 2.045(12) . ?
Fe1B C10B 2.047(10) . ?
Fe1B C5B 2.051(9) . ?
Fe1B C11B 2.053(9) . ?
Fe1B C4B 2.055(8) . ?
O1B C1B 1.263(12) . ?
O1B Cr1 1.879(8) . ?
O2B C1B 1.262(14) . ?
C1B C2B 1.534(14) . ?
C2B C6B 1.418(11) . ?
C2B C3B 1.431(11) . ?
C3B C4B 1.421(11) . ?
C3B H3BA 0.95 . ?
C4B C5B 1.413(12) . ?
C4B H4BA 0.95 . ?
C5B C6B 1.427(11) . ?
C5B H5BA 0.95 . ?
C6B H6BA 0.95 . ?
C7B C11B 1.407(13) . ?
C7B C8B 1.415(13) . ?
C7B H7BA 0.95 . ?
C8B C9B 1.442(16) . ?
C8B H8BA 0.95 . ?
C9B C10B 1.421(13) . ?
C9B H9BA 0.95 . ?
C10B C11B 1.415(14) . ?
C10B H10B 0.95 . ?
C11B H11B 0.95 . ?
Fe2 C22 2.028(5) . ?
Fe2 C13 2.029(3) . ?
Fe2 C21 2.032(4) . ?
Fe2 C17 2.033(4) . ?
Fe2 C14 2.039(3) . ?
Fe2 C19 2.044(4) . ?
Fe2 C20 2.046(4) . ?
Fe2 C18 2.046(4) . ?
Fe2 C16 2.048(4) . ?
Fe2 C15 2.050(3) . ?
Cr1 O5 1.958(2) . ?
Cr1 O11 1.961(2) . ?
Cr1 O6 1.961(2) . ?
Cr1 O4 1.982(2) . ?
Cr1 N1 2.035(5) . ?
Cr1 N1B 2.223(8) . ?
Cr1 Cr1 5.1838(9) 3_666 ?
O3 C12 1.252(4) . ?
O4 C12 1.283(4) . ?
O5 C23 1.367(11) . ?
O5 C23B 1.455(15) . ?
O6 C25B 1.431(7) . ?
O6 C25 1.447(6) . ?
O7 C27 1.414(9) . ?
O7 H1 0.8999 . ?
O7B C27B 1.406(10) . ?
O7B H1B 0.9 . ?
O8 N2 1.280(4) . ?
O9 N2 1.265(4) . ?
O10 N2 1.227(4) . ?
O11 H2 0.8996 . ?
N1 C28 1.489(8) . ?
N1 C24 1.501(8) . ?
N1 C26 1.526(10) . ?
N1B C26B 1.484(13) . ?
N1B C24B 1.507(10) . ?
N1B C28B 1.510(11) . ?
C12 C13 1.472(4) . ?
C13 C17 1.425(4) . ?
C13 C14 1.436(4) . ?
C14 C15 1.413(4) . ?
C14 H14A 0.95 . ?
C15 C16 1.415(5) . ?
C15 H15A 0.95 . ?
C16 C17 1.418(5) . ?
C16 H16A 0.95 . ?
C17 H17A 0.95 . ?
C18 C19 1.404(7) . ?
C18 C22 1.408(7) . ?
C18 H18A 0.95 . ?
C19 C20 1.406(7) . ?
C19 H19A 0.95 . ?
C20 C21 1.403(8) . ?
C20 H20A 0.95 . ?
C21 C22 1.421(8) . ?
C21 H21A 0.95 . ?
C22 H22A 0.95 . ?
C23 C24 1.499(13) . ?
C23 H23A 0.99 . ?
C23 H23B 0.99 . ?
C24 H24A 0.99 . ?
C24 H24B 0.99 . ?
C25 C26 1.510(10) . ?
C25 H25A 0.99 . ?
C25 H25B 0.99 . ?
C26 H26A 0.99 . ?
C26 H26B 0.99 . ?
C27 C28 1.541(8) . ?
C27 H27A 0.99 . ?
C27 H27B 0.99 . ?
C28 H28A 0.99 . ?
C28 H28B 0.99 . ?
C29 C30 1.127(11) . ?
C29 C34 1.380(10) . ?
C29 C35 1.505(11) . ?
C30 C31 1.594(12) . ?
C30 H30A 0.95 . ?
C31 C32 1.375(11) . ?
C31 H31A 0.95 . ?
C32 C33 1.378(11) . ?
C32 H32A 0.95 . ?
C33 C34 1.362(11) . ?
C33 H33A 0.95 . ?
C34 H34A 0.95 . ?
C35 H35A 0.98 . ?
C35 H35B 0.98 . ?
C35 H35C 0.98 . ?
C23B C24B 1.540(15) . ?
C23B H23C 0.99 . ?
C23B H23D 0.99 . ?
C24B H24C 0.99 . ?
C24B H24D 0.99 . ?
C25B C26B 1.547(14) . ?
C25B H25C 0.99 . ?
C25B H25D 0.99 . ?
C26B H26C 0.99 . ?
C26B H26D 0.99 . ?
C27B C28B 1.521(10) . ?
C27B H27C 0.99 . ?
C27B H27D 0.99 . ?
C28B H28C 0.99 . ?
C28B H28D 0.99 . ?
C29B C34B 1.354(12) . ?
C29B C30B 1.752(14) . ?
C29B H29A 0.95 . ?
C30B C31B 1.428(13) . ?
C30B H30B 0.95 . ?
C31B C32B 1.403(15) . ?
C31B C35B 1.513(15) . ?
C32B C33B 1.345(14) . ?
C32B H32B 0.95 . ?
C33B C34B 1.362(12) . ?
C33B H33B 0.95 . ?
C34B H34B 0.95 . ?
C35B H35D 0.98 . ?
C35B H35E 0.98 . ?
C35B H35F 0.98 . ?
O12 C36 1.436(10) . ?
O12 C39 1.555(11) . ?
C36 C37 1.618(12) . ?
C36 H36A 0.99 . ?
C36 H36B 0.99 . ?
C37 C38 1.413(14) . ?
C37 H37A 0.99 . ?
C37 H37B 0.99 . ?
C38 C39 1.444(13) . ?
C38 H38A 0.99 . ?
C38 H38B 0.99 . ?
C39 H39A 0.99 . ?
C39 H39B 0.99 . ?
O12B C39B 1.351(15) . ?
O12B C36B 1.393(10) . ?
C36B C37B 1.605(13) . ?
C36B H36C 0.99 . ?
C36B H36D 0.99 . ?
C37B C38B 1.469(14) . ?
C37B H37C 0.99 . ?
C37B H37D 0.99 . ?
C38B C39B 1.545(17) . ?
C38B H38C 0.99 . ?
C38B H38D 0.99 . ?
C39B H39C 0.99 . ?
C39B H39D 0.99 . ?

loop_
_geom_hbond_atom_site_label_D
_geom_hbond_atom_site_label_H
_geom_hbond_atom_site_label_A
_geom_hbond_distance_DH
_geom_hbond_distance_HA
_geom_hbond_distance_DA
_geom_hbond_angle_DHA
_geom_hbond_site_symmetry_A
O7 H1 O8 0.9 1.94 2.839(6) 178.6 4_575
O7B H1B O8 0.9 2.09 2.993(8) 178.6 4_575
O11 H2 O12 0.9 1.9 2.783(6) 165.8 3_666
O11 H2 O12B 0.9 1.93 2.785(7) 159.2 3_666
